data_4023601
loop_
_publ_author_name
'Chenliang Su'
'Xian Huang'
'Qingyang Liu'

_publ_section_title
;
 CAN-Mediated Highly Regio- and Stereoselective Oxidation of
 Vinylidenecyclopropanes: A Novel Method for the Synthesis of
 Unsymmetrical Divinyl Ketone and Functional Enone Derivatives
;
_journal_name_full 'Journal of Organic Chemistry'
_journal_page_first 6421
_journal_page_last 6424
_journal_paper_doi 10.1021/jo800829a
_journal_volume 73
_journal_year 2008
_chemical_formula_sum 'C28 H28 N4 O5'
_chemical_formula_weight 500.54
_chemical_name_systematic
; 
 ? 
;
_space_group_IT_number 2
_symmetry_cell_setting triclinic
_symmetry_space_group_name_Hall '-P 1'
_symmetry_space_group_name_H-M 'P -1'
_atom_sites_solution_hydrogens geom
_atom_sites_solution_primary direct
_atom_sites_solution_secondary difmap
_audit_creation_method SHELXL-97
_cell_angle_alpha 103.655(3)
_cell_angle_beta 98.201(3)
_cell_angle_gamma 107.701(3)
_cell_formula_units_Z 2
_cell_length_a 8.3847(10)
_cell_length_b 11.1611(14)
_cell_length_c 14.8806(18)
_cell_measurement_reflns_used 582
_cell_measurement_temperature 293(2)
_cell_measurement_theta_max 37.306
_cell_measurement_theta_min 5.317
_cell_volume 1254.1(3)
_computing_cell_refinement 'Bruker SMART'
_computing_data_collection 'Bruker SMART'
_computing_data_reduction 'Bruker SHELXTL'
_computing_molecular_graphics 'Bruker SHELXTL'
_computing_publication_material 'Bruker SHELXTL'
_computing_structure_refinement 'SHELXL-97 (Sheldrick, 1997)'
_computing_structure_solution 'SHELXS-97 (Sheldrick, 1990)'
_diffrn_ambient_temperature 293(2)
_diffrn_measured_fraction_theta_full 0.986
_diffrn_measured_fraction_theta_max 0.986
_diffrn_measurement_device_type 'CCD area detector'
_diffrn_measurement_method 'phi and omega scans'
_diffrn_radiation_monochromator graphite
_diffrn_radiation_source 'fine-focus sealed tube'
_diffrn_radiation_type MoK\a
_diffrn_radiation_wavelength 0.71073
_diffrn_reflns_av_R_equivalents 0.0878
_diffrn_reflns_av_sigmaI/netI 0.1731
_diffrn_reflns_limit_h_max 9
_diffrn_reflns_limit_h_min -10
_diffrn_reflns_limit_k_max 10
_diffrn_reflns_limit_k_min -13
_diffrn_reflns_limit_l_max 18
_diffrn_reflns_limit_l_min -17
_diffrn_reflns_number 6664
_diffrn_reflns_theta_full 25.50
_diffrn_reflns_theta_max 25.50
_diffrn_reflns_theta_min 2.10
_exptl_absorpt_coefficient_mu 0.093
_exptl_absorpt_correction_T_max 1.00000
_exptl_absorpt_correction_T_min 0.86677
_exptl_absorpt_correction_type empirical
_exptl_absorpt_process_details sadabs
_exptl_crystal_colour yellow
_exptl_crystal_density_diffrn 1.326
_exptl_crystal_density_method 'not measured'
_exptl_crystal_description prismatic
_exptl_crystal_F_000 528
_exptl_crystal_size_max 0.153
_exptl_crystal_size_mid 0.145
_exptl_crystal_size_min 0.039
_refine_diff_density_max 0.362
_refine_diff_density_min -0.397
_refine_diff_density_rms 0.109
_refine_ls_extinction_expression Fc^*^=kFc[1+0.001xFc^2^\l^3^/sin(2\q)]^-1/4^
_refine_ls_extinction_method SHELXL
_refine_ls_goodness_of_fit_ref 0.854
_refine_ls_hydrogen_treatment mixed
_refine_ls_matrix_type full
_refine_ls_number_parameters 340
_refine_ls_number_reflns 4594
_refine_ls_number_restraints 1
_refine_ls_restrained_S_all 0.853
_refine_ls_R_factor_all 0.1624
_refine_ls_R_factor_gt 0.0659
_refine_ls_shift/su_max 0.051
_refine_ls_shift/su_mean 0.003
_refine_ls_structure_factor_coef Fsqd
_refine_ls_weighting_details 'calc w=1/[\s^2^(Fo^2^)+(0.1088P)^2^+0.0000P] where P=(Fo^2^+2Fc^2^)/3'
_refine_ls_weighting_scheme calc
_refine_ls_wR_factor_gt 0.1558
_refine_ls_wR_factor_ref 0.2479
_reflns_number_gt 1867
_reflns_number_total 4594
_reflns_threshold_expression >2sigma(I)
_cod_data_source_file jo800829a-file001.cif
_cod_data_source_block cd2820
_cod_depositor_comments
;
The following automatic conversions were performed:
'_symmetry_cell_setting' value 'Triclinic' changed to 'triclinic'
according to '/home/saulius/struct/CIF-dictionaries/cif_core.dic'
dictionary named 'cif_core.dic' version 2.4.1 from 2010-06-29.

Automatic conversion script
Id: cif_fix_enum 1527 2010-12-29 10:47:43Z saulius 
;
_cod_database_code 4023601

loop_
_symmetry_equiv_pos_as_xyz
'x, y, z'
'-x, -y, -z'

loop_
_atom_site_label
_atom_site_type_symbol
_atom_site_fract_x
_atom_site_fract_y
_atom_site_fract_z
_atom_site_U_iso_or_equiv
_atom_site_adp_type
_atom_site_occupancy
_atom_site_symmetry_multiplicity
_atom_site_calc_flag
_atom_site_refinement_flags
_atom_site_disorder_assembly
_atom_site_disorder_group
N1 N 0.9799(5) -0.0110(4) 0.1599(3) 0.0330(10) Uani 1 1 d . . .
N2 N 0.8208(5) -0.0700(4) 0.0942(3) 0.0347(10) Uani 1 1 d D . .
N3 N 0.5338(5) -0.1960(4) -0.0759(3) 0.0448(11) Uani 1 1 d . . .
N4 N 0.6827(6) 0.2173(5) -0.1505(3) 0.0509(12) Uani 1 1 d . . .
O1 O 0.8026(5) -0.3135(3) 0.1130(2) 0.0516(10) Uani 1 1 d . . .
O2 O 0.5579(5) -0.2654(4) -0.0256(3) 0.0726(13) Uani 1 1 d . . .
O3 O 0.4168(5) -0.2394(4) -0.1467(3) 0.0656(12) Uani 1 1 d . . .
O4 O 0.5627(5) 0.1630(4) -0.2206(3) 0.0716(13) Uani 1 1 d . . .
O5 O 0.7756(6) 0.3331(5) -0.1302(3) 0.0817(15) Uani 1 1 d . . .
C1 C 0.9983(6) -0.0521(4) 0.2334(3) 0.0288(11) Uani 1 1 d . . .
C2 C 1.1707(6) 0.0135(5) 0.2988(3) 0.0326(11) Uani 1 1 d . . .
H2A H 1.2193 -0.0409 0.3222 0.039 Uiso 1 1 calc R . .
C3 C 1.2646(5) 0.1423(5) 0.3281(3) 0.0296(11) Uani 1 1 d . . .
C4 C 0.8605(6) -0.1529(5) 0.2610(3) 0.0351(12) Uani 1 1 d . . .
H4A H 0.7515 -0.1414 0.2397 0.042 Uiso 1 1 calc R . .
C5 C 0.8892(7) -0.1257(5) 0.3681(3) 0.0437(13) Uani 1 1 d . . .
H5A H 0.9942 -0.1389 0.3923 0.052 Uiso 1 1 calc R . .
H5B H 0.9032 -0.0345 0.3972 0.052 Uiso 1 1 calc R . .
C6 C 0.7438(8) -0.2125(6) 0.3951(4) 0.0563(16) Uani 1 1 d . . .
H6A H 0.6400 -0.1949 0.3753 0.068 Uiso 1 1 calc R . .
H6B H 0.7679 -0.1944 0.4636 0.068 Uiso 1 1 calc R . .
C7 C 0.7158(8) -0.3566(6) 0.3484(4) 0.0669(19) Uani 1 1 d . . .
H7A H 0.6156 -0.4123 0.3632 0.080 Uiso 1 1 calc R . .
H7B H 0.8148 -0.3766 0.3734 0.080 Uiso 1 1 calc R . .
C8 C 0.6896(7) -0.3859(5) 0.2409(4) 0.0531(15) Uani 1 1 d . . .
H8A H 0.6797 -0.4764 0.2132 0.064 Uiso 1 1 calc R . .
H8B H 0.5828 -0.3761 0.2152 0.064 Uiso 1 1 calc R . .
C9 C 0.8340(7) -0.2966(5) 0.2136(3) 0.0407(13) Uani 1 1 d . . .
H9 H 0.9398 -0.3132 0.2337 0.049 Uiso 1 1 calc R . .
C10 C 0.7854(6) -0.0056(5) 0.0321(3) 0.0323(11) Uani 1 1 d . . .
C11 C 0.8862(6) 0.1274(5) 0.0500(3) 0.0378(12) Uani 1 1 d . . .
H11 H 0.9781 0.1677 0.1029 0.045 Uiso 1 1 calc R . .
C12 C 0.8527(7) 0.1986(5) -0.0079(3) 0.0441(13) Uani 1 1 d . . .
H12 H 0.9211 0.2866 0.0061 0.053 Uiso 1 1 calc R . .
C13 C 0.7165(6) 0.1405(5) -0.0882(3) 0.0380(12) Uani 1 1 d . . .
C14 C 0.6149(6) 0.0108(5) -0.1085(3) 0.0382(13) Uani 1 1 d . . .
H14 H 0.5238 -0.0280 -0.1618 0.046 Uiso 1 1 calc R . .
C15 C 0.6477(6) -0.0617(5) -0.0498(3) 0.0351(12) Uani 1 1 d . . .
C16 C 1.1933(6) 0.2415(4) 0.3024(3) 0.0299(11) Uani 1 1 d . . .
C17 C 1.0426(6) 0.2503(5) 0.3263(3) 0.0399(13) Uani 1 1 d . . .
H17 H 0.9874 0.1956 0.3594 0.048 Uiso 1 1 calc R . .
C18 C 0.9732(7) 0.3380(6) 0.3022(4) 0.0570(16) Uani 1 1 d . . .
H18 H 0.8705 0.3408 0.3177 0.068 Uiso 1 1 calc R . .
C19 C 1.0535(9) 0.4207(6) 0.2559(4) 0.0638(19) Uani 1 1 d . . .
H19 H 1.0064 0.4803 0.2397 0.077 Uiso 1 1 calc R . .
C20 C 1.2054(8) 0.4159(6) 0.2329(4) 0.0548(16) Uani 1 1 d . . .
H20 H 1.2605 0.4723 0.2009 0.066 Uiso 1 1 calc R . .
C21 C 1.2764(7) 0.3282(5) 0.2571(3) 0.0413(13) Uani 1 1 d . . .
H21 H 1.3805 0.3273 0.2428 0.050 Uiso 1 1 calc R . .
C22 C 1.4399(6) 0.1933(5) 0.3919(3) 0.0339(12) Uani 1 1 d . . .
C23 C 1.5162(6) 0.3260(5) 0.4445(3) 0.0434(13) Uani 1 1 d . . .
H23 H 1.4598 0.3840 0.4362 0.052 Uiso 1 1 calc R . .
C24 C 1.6728(7) 0.3730(6) 0.5082(4) 0.0610(17) Uani 1 1 d . . .
H24 H 1.7209 0.4618 0.5426 0.073 Uiso 1 1 calc R . .
C25 C 1.7579(7) 0.2892(7) 0.5210(4) 0.0691(19) Uani 1 1 d . . .
H25 H 1.8640 0.3213 0.5640 0.083 Uiso 1 1 calc R . .
C26 C 1.6875(7) 0.1577(7) 0.4706(4) 0.0674(19) Uani 1 1 d . . .
H26 H 1.7450 0.1007 0.4800 0.081 Uiso 1 1 calc R . .
C27 C 1.5312(7) 0.1110(6) 0.4062(4) 0.0525(15) Uani 1 1 d . . .
H27 H 1.4853 0.0224 0.3714 0.063 Uiso 1 1 calc R . .
C28 C 0.7782(8) -0.4412(5) 0.0543(4) 0.0661(18) Uani 1 1 d . . .
H28A H 0.8657 -0.4712 0.0796 0.099 Uiso 1 1 calc R . .
H28B H 0.7857 -0.4377 -0.0089 0.099 Uiso 1 1 calc R . .
H28C H 0.6670 -0.5010 0.0524 0.099 Uiso 1 1 calc R . .
H2 H 0.771(11) -0.151(3) 0.087(6) 0.10(4) Uiso 1 1 d D . .

loop_
_atom_site_aniso_label
_atom_site_aniso_U_11
_atom_site_aniso_U_22
_atom_site_aniso_U_33
_atom_site_aniso_U_23
_atom_site_aniso_U_13
_atom_site_aniso_U_12
N1 0.027(2) 0.028(2) 0.035(2) 0.0049(19) -0.0021(18) 0.0044(18)
N2 0.031(2) 0.034(3) 0.032(2) 0.008(2) 0.0000(18) 0.005(2)
N3 0.036(3) 0.043(3) 0.048(3) 0.011(2) 0.003(2) 0.009(2)
N4 0.065(3) 0.057(3) 0.046(3) 0.024(3) 0.012(3) 0.036(3)
O1 0.074(3) 0.028(2) 0.044(2) 0.0048(17) 0.0077(19) 0.0130(19)
O2 0.063(3) 0.043(2) 0.077(3) 0.016(2) -0.027(2) -0.009(2)
O3 0.041(2) 0.057(3) 0.064(3) 0.002(2) -0.024(2) -0.0024(19)
O4 0.078(3) 0.082(3) 0.052(2) 0.018(2) -0.014(2) 0.038(3)
O5 0.102(4) 0.058(3) 0.081(3) 0.037(3) -0.003(3) 0.022(3)
C1 0.035(3) 0.021(2) 0.028(2) 0.004(2) 0.005(2) 0.010(2)
C2 0.037(3) 0.033(3) 0.034(3) 0.014(2) 0.006(2) 0.017(2)
C3 0.024(2) 0.037(3) 0.028(2) 0.009(2) 0.007(2) 0.010(2)
C4 0.032(3) 0.030(3) 0.038(3) 0.007(2) 0.005(2) 0.008(2)
C5 0.048(3) 0.042(3) 0.035(3) 0.014(3) 0.009(2) 0.005(3)
C6 0.060(4) 0.059(4) 0.051(3) 0.027(3) 0.019(3) 0.012(3)
C7 0.049(4) 0.075(5) 0.077(4) 0.046(4) 0.016(3) 0.004(3)
C8 0.050(4) 0.032(3) 0.069(4) 0.020(3) 0.008(3) 0.001(3)
C9 0.042(3) 0.033(3) 0.045(3) 0.019(3) 0.005(2) 0.006(2)
C10 0.034(3) 0.038(3) 0.026(2) 0.010(2) 0.007(2) 0.014(2)
C11 0.038(3) 0.035(3) 0.033(3) 0.010(2) -0.005(2) 0.007(2)
C12 0.046(3) 0.036(3) 0.040(3) 0.005(3) 0.004(3) 0.008(3)
C13 0.042(3) 0.047(3) 0.029(3) 0.008(2) 0.008(2) 0.024(3)
C14 0.034(3) 0.047(3) 0.031(3) 0.004(2) 0.003(2) 0.019(3)
C15 0.028(3) 0.032(3) 0.037(3) 0.005(2) 0.002(2) 0.006(2)
C16 0.029(3) 0.029(3) 0.028(2) 0.008(2) -0.004(2) 0.009(2)
C17 0.036(3) 0.034(3) 0.048(3) 0.011(2) 0.005(2) 0.011(2)
C18 0.052(4) 0.044(4) 0.068(4) 0.005(3) -0.007(3) 0.025(3)
C19 0.090(5) 0.034(3) 0.055(4) 0.006(3) -0.025(4) 0.028(4)
C20 0.065(4) 0.041(4) 0.045(3) 0.018(3) -0.011(3) 0.007(3)
C21 0.050(3) 0.034(3) 0.034(3) 0.012(2) 0.004(2) 0.008(3)
C22 0.030(3) 0.041(3) 0.031(3) 0.012(2) 0.005(2) 0.013(2)
C23 0.034(3) 0.042(3) 0.042(3) 0.002(3) -0.006(2) 0.011(2)
C24 0.046(3) 0.048(4) 0.067(4) 0.000(3) -0.015(3) 0.012(3)
C25 0.042(4) 0.076(5) 0.067(4) -0.002(4) -0.021(3) 0.022(3)
C26 0.046(4) 0.073(5) 0.076(4) 0.004(4) -0.010(3) 0.036(3)
C27 0.044(3) 0.048(4) 0.057(3) 0.001(3) -0.005(3) 0.023(3)
C28 0.086(5) 0.030(3) 0.062(4) -0.004(3) 0.013(3) 0.007(3)

loop_
_atom_type_symbol
_atom_type_description
_atom_type_scat_dispersion_real
_atom_type_scat_dispersion_imag
_atom_type_scat_source
C C 0.0033 0.0016 'International Tables Vol C Tables 4.2.6.8 and 6.1.1.4'
H H 0.0000 0.0000 'International Tables Vol C Tables 4.2.6.8 and 6.1.1.4'
N N 0.0061 0.0033 'International Tables Vol C Tables 4.2.6.8 and 6.1.1.4'
O O 0.0106 0.0060 'International Tables Vol C Tables 4.2.6.8 and 6.1.1.4'

loop_
_geom_angle_atom_site_label_1
_geom_angle_atom_site_label_2
_geom_angle_atom_site_label_3
_geom_angle
_geom_angle_site_symmetry_1
_geom_angle_site_symmetry_3
_geom_angle_publ_flag
C1 N1 N2 117.5(4) . . ?
C10 N2 N1 117.1(4) . . ?
C10 N2 H2 124(6) . . ?
N1 N2 H2 116(6) . . ?
O3 N3 O2 121.5(5) . . ?
O3 N3 C15 119.8(5) . . ?
O2 N3 C15 118.7(4) . . ?
O4 N4 O5 123.2(5) . . ?
O4 N4 C13 118.3(5) . . ?
O5 N4 C13 118.5(5) . . ?
C28 O1 C9 115.7(4) . . ?
N1 C1 C2 114.4(4) . . ?
N1 C1 C4 127.0(4) . . ?
C2 C1 C4 118.5(4) . . ?
C3 C2 C1 127.4(4) . . ?
C3 C2 H2A 116.3 . . ?
C1 C2 H2A 116.3 . . ?
C2 C3 C22 121.1(4) . . ?
C2 C3 C16 121.2(4) . . ?
C22 C3 C16 117.6(4) . . ?
C5 C4 C9 110.2(4) . . ?
C5 C4 C1 111.9(4) . . ?
C9 C4 C1 115.4(4) . . ?
C5 C4 H4A 106.2 . . ?
C9 C4 H4A 106.2 . . ?
C1 C4 H4A 106.2 . . ?
C6 C5 C4 111.8(4) . . ?
C6 C5 H5A 109.3 . . ?
C4 C5 H5A 109.3 . . ?
C6 C5 H5B 109.3 . . ?
C4 C5 H5B 109.3 . . ?
H5A C5 H5B 107.9 . . ?
C5 C6 C7 110.4(5) . . ?
C5 C6 H6A 109.6 . . ?
C7 C6 H6A 109.6 . . ?
C5 C6 H6B 109.6 . . ?
C7 C6 H6B 109.6 . . ?
H6A C6 H6B 108.1 . . ?
C6 C7 C8 110.7(5) . . ?
C6 C7 H7A 109.5 . . ?
C8 C7 H7A 109.5 . . ?
C6 C7 H7B 109.5 . . ?
C8 C7 H7B 109.5 . . ?
H7A C7 H7B 108.1 . . ?
C9 C8 C7 112.1(4) . . ?
C9 C8 H8A 109.2 . . ?
C7 C8 H8A 109.2 . . ?
C9 C8 H8B 109.2 . . ?
C7 C8 H8B 109.2 . . ?
H8A C8 H8B 107.9 . . ?
O1 C9 C8 112.7(4) . . ?
O1 C9 C4 106.0(4) . . ?
C8 C9 C4 110.6(4) . . ?
O1 C9 H9 109.2 . . ?
C8 C9 H9 109.2 . . ?
C4 C9 H9 109.2 . . ?
N2 C10 C11 119.0(4) . . ?
N2 C10 C15 124.4(4) . . ?
C11 C10 C15 116.6(4) . . ?
C12 C11 C10 121.7(4) . . ?
C12 C11 H11 119.2 . . ?
C10 C11 H11 119.2 . . ?
C11 C12 C13 120.4(5) . . ?
C11 C12 H12 119.8 . . ?
C13 C12 H12 119.8 . . ?
C14 C13 C12 119.8(5) . . ?
C14 C13 N4 120.1(5) . . ?
C12 C13 N4 120.1(5) . . ?
C13 C14 C15 120.0(4) . . ?
C13 C14 H14 120.0 . . ?
C15 C14 H14 120.0 . . ?
C14 C15 C10 121.5(5) . . ?
C14 C15 N3 116.1(4) . . ?
C10 C15 N3 122.4(4) . . ?
C21 C16 C17 117.9(5) . . ?
C21 C16 C3 121.9(4) . . ?
C17 C16 C3 120.2(4) . . ?
C18 C17 C16 121.4(5) . . ?
C18 C17 H17 119.3 . . ?
C16 C17 H17 119.3 . . ?
C19 C18 C17 120.3(6) . . ?
C19 C18 H18 119.9 . . ?
C17 C18 H18 119.9 . . ?
C18 C19 C20 119.6(6) . . ?
C18 C19 H19 120.2 . . ?
C20 C19 H19 120.2 . . ?
C19 C20 C21 120.6(6) . . ?
C19 C20 H20 119.7 . . ?
C21 C20 H20 119.7 . . ?
C20 C21 C16 120.2(5) . . ?
C20 C21 H21 119.9 . . ?
C16 C21 H21 119.9 . . ?
C27 C22 C23 116.8(4) . . ?
C27 C22 C3 122.3(5) . . ?
C23 C22 C3 120.8(4) . . ?
C24 C23 C22 121.6(5) . . ?
C24 C23 H23 119.2 . . ?
C22 C23 H23 119.2 . . ?
C25 C24 C23 120.0(6) . . ?
C25 C24 H24 120.0 . . ?
C23 C24 H24 120.0 . . ?
C24 C25 C26 120.4(5) . . ?
C24 C25 H25 119.8 . . ?
C26 C25 H25 119.8 . . ?
C25 C26 C27 119.5(6) . . ?
C25 C26 H26 120.2 . . ?
C27 C26 H26 120.2 . . ?
C26 C27 C22 121.7(5) . . ?
C26 C27 H27 119.1 . . ?
C22 C27 H27 119.1 . . ?
O1 C28 H28A 109.5 . . ?
O1 C28 H28B 109.5 . . ?
H28A C28 H28B 109.5 . . ?
O1 C28 H28C 109.5 . . ?
H28A C28 H28C 109.5 . . ?
H28B C28 H28C 109.5 . . ?

loop_
_geom_bond_atom_site_label_1
_geom_bond_atom_site_label_2
_geom_bond_distance
_geom_bond_site_symmetry_2
_geom_bond_publ_flag
N1 C1 1.290(5) . ?
N1 N2 1.399(5) . ?
N2 C10 1.351(6) . ?
N2 H2 0.84(2) . ?
N3 O3 1.217(5) . ?
N3 O2 1.235(5) . ?
N3 C15 1.435(6) . ?
N4 O4 1.225(5) . ?
N4 O5 1.227(6) . ?
N4 C13 1.457(6) . ?
O1 C28 1.422(6) . ?
O1 C9 1.438(5) . ?
C1 C2 1.480(6) . ?
C1 C4 1.527(6) . ?
C2 C3 1.340(6) . ?
C2 H2A 0.9300 . ?
C3 C22 1.491(6) . ?
C3 C16 1.505(6) . ?
C4 C5 1.520(6) . ?
C4 C9 1.524(6) . ?
C4 H4A 0.9800 . ?
C5 C6 1.480(7) . ?
C5 H5A 0.9700 . ?
C5 H5B 0.9700 . ?
C6 C7 1.523(8) . ?
C6 H6A 0.9700 . ?
C6 H6B 0.9700 . ?
C7 C8 1.524(7) . ?
C7 H7A 0.9700 . ?
C7 H7B 0.9700 . ?
C8 C9 1.491(7) . ?
C8 H8A 0.9700 . ?
C8 H8B 0.9700 . ?
C9 H9 0.9800 . ?
C10 C11 1.405(6) . ?
C10 C15 1.417(6) . ?
C11 C12 1.356(6) . ?
C11 H11 0.9300 . ?
C12 C13 1.395(6) . ?
C12 H12 0.9300 . ?
C13 C14 1.372(7) . ?
C14 C15 1.376(6) . ?
C14 H14 0.9300 . ?
C16 C21 1.382(6) . ?
C16 C17 1.386(6) . ?
C17 C18 1.370(7) . ?
C17 H17 0.9300 . ?
C18 C19 1.355(8) . ?
C18 H18 0.9300 . ?
C19 C20 1.378(8) . ?
C19 H19 0.9300 . ?
C20 C21 1.379(7) . ?
C20 H20 0.9300 . ?
C21 H21 0.9300 . ?
C22 C27 1.395(7) . ?
C22 C23 1.396(6) . ?
C23 C24 1.374(6) . ?
C23 H23 0.9300 . ?
C24 C25 1.369(8) . ?
C24 H24 0.9300 . ?
C25 C26 1.375(8) . ?
C25 H25 0.9300 . ?
C26 C27 1.378(7) . ?
C26 H26 0.9300 . ?
C27 H27 0.9300 . ?
C28 H28A 0.9600 . ?
C28 H28B 0.9600 . ?
C28 H28C 0.9600 . ?

loop_
_geom_hbond_atom_site_label_D
_geom_hbond_atom_site_label_H
_geom_hbond_atom_site_label_A
_geom_hbond_distance_DH
_geom_hbond_distance_HA
_geom_hbond_distance_DA
_geom_hbond_angle_DHA
_geom_hbond_site_symmetry_A
N2 H2 O1 0.84(2) 2.03(5) 2.757(6) 144(8) .
N2 H2 O2 0.84(2) 2.09(7) 2.630(5) 122(7) .

loop_
_geom_torsion_atom_site_label_1
_geom_torsion_atom_site_label_2
_geom_torsion_atom_site_label_3
_geom_torsion_atom_site_label_4
_geom_torsion
_geom_torsion_site_symmetry_1
_geom_torsion_site_symmetry_2
_geom_torsion_site_symmetry_3
_geom_torsion_site_symmetry_4
_geom_torsion_publ_flag
C1 N1 N2 C10 162.9(4) . . . . ?
N2 N1 C1 C2 179.1(4) . . . . ?
N2 N1 C1 C4 -4.5(7) . . . . ?
N1 C1 C2 C3 43.5(7) . . . . ?
C4 C1 C2 C3 -133.2(5) . . . . ?
C1 C2 C3 C22 -177.8(4) . . . . ?
C1 C2 C3 C16 5.6(7) . . . . ?
N1 C1 C4 C5 -148.8(5) . . . . ?
C2 C1 C4 C5 27.4(6) . . . . ?
N1 C1 C4 C9 84.2(6) . . . . ?
C2 C1 C4 C9 -99.6(5) . . . . ?
C9 C4 C5 C6 -57.7(6) . . . . ?
C1 C4 C5 C6 172.6(4) . . . . ?
C4 C5 C6 C7 57.5(6) . . . . ?
C5 C6 C7 C8 -55.4(6) . . . . ?
C6 C7 C8 C9 55.1(6) . . . . ?
C28 O1 C9 C8 -60.4(6) . . . . ?
C28 O1 C9 C4 178.5(4) . . . . ?
C7 C8 C9 O1 -173.7(5) . . . . ?
C7 C8 C9 C4 -55.3(6) . . . . ?
C5 C4 C9 O1 178.1(4) . . . . ?
C1 C4 C9 O1 -54.0(5) . . . . ?
C5 C4 C9 C8 55.7(5) . . . . ?
C1 C4 C9 C8 -176.4(4) . . . . ?
N1 N2 C10 C11 -15.1(6) . . . . ?
N1 N2 C10 C15 167.2(4) . . . . ?
N2 C10 C11 C12 -177.5(5) . . . . ?
C15 C10 C11 C12 0.3(7) . . . . ?
C10 C11 C12 C13 -0.5(8) . . . . ?
C11 C12 C13 C14 0.4(7) . . . . ?
C11 C12 C13 N4 -179.4(5) . . . . ?
O4 N4 C13 C14 -0.2(7) . . . . ?
O5 N4 C13 C14 179.8(5) . . . . ?
O4 N4 C13 C12 179.6(5) . . . . ?
O5 N4 C13 C12 -0.4(7) . . . . ?
C12 C13 C14 C15 -0.2(7) . . . . ?
N4 C13 C14 C15 179.6(4) . . . . ?
C13 C14 C15 C10 0.0(7) . . . . ?
C13 C14 C15 N3 179.3(4) . . . . ?
N2 C10 C15 C14 177.6(4) . . . . ?
C11 C10 C15 C14 -0.1(7) . . . . ?
N2 C10 C15 N3 -1.7(7) . . . . ?
C11 C10 C15 N3 -179.4(4) . . . . ?
O3 N3 C15 C14 0.3(7) . . . . ?
O2 N3 C15 C14 179.9(5) . . . . ?
O3 N3 C15 C10 179.6(5) . . . . ?
O2 N3 C15 C10 -0.8(7) . . . . ?
C2 C3 C16 C21 -124.6(5) . . . . ?
C22 C3 C16 C21 58.7(6) . . . . ?
C2 C3 C16 C17 57.1(6) . . . . ?
C22 C3 C16 C17 -119.6(5) . . . . ?
C21 C16 C17 C18 2.9(7) . . . . ?
C3 C16 C17 C18 -178.8(4) . . . . ?
C16 C17 C18 C19 -1.5(8) . . . . ?
C17 C18 C19 C20 0.1(8) . . . . ?
C18 C19 C20 C21 -0.3(8) . . . . ?
C19 C20 C21 C16 1.7(8) . . . . ?
C17 C16 C21 C20 -3.0(7) . . . . ?
C3 C16 C21 C20 178.7(4) . . . . ?
C2 C3 C22 C27 15.4(7) . . . . ?
C16 C3 C22 C27 -167.9(4) . . . . ?
C2 C3 C22 C23 -160.9(4) . . . . ?
C16 C3 C22 C23 15.8(6) . . . . ?
C27 C22 C23 C24 -0.8(8) . . . . ?
C3 C22 C23 C24 175.7(5) . . . . ?
C22 C23 C24 C25 0.2(9) . . . . ?
C23 C24 C25 C26 -0.2(10) . . . . ?
C24 C25 C26 C27 0.7(10) . . . . ?
C25 C26 C27 C22 -1.3(9) . . . . ?
C23 C22 C27 C26 1.3(8) . . . . ?
C3 C22 C27 C26 -175.1(5) . . . . ?
